data_4344335
loop_
_publ_author_name
'McDonald, R.C.'
'Eriks, K.'

_publ_section_title
;
 Crystallographic studies of tin(II) compounds. 2. Structures of tin(II)
 hydrogen phosphate and tin(II) phosphite, Sn H P O4 and Sn H P O3
;
_journal_name_full 'Inorganic Chemistry'
_journal_page_first 1237
_journal_page_last 1241
_journal_volume 19
_journal_year 1980
_chemical_formula_sum 'H O4 P Sn'
_chemical_name_systematic 'Sn (H P O4)'
_space_group_IT_number 14
_symmetry_space_group_name_Hall '-P 2ybc'
_symmetry_space_group_name_H-M 'P 1 21/c 1'
_cell_angle_alpha 90
_cell_angle_beta 98.8
_cell_angle_gamma 90
_cell_formula_units_Z 4
_cell_length_a 4.596
_cell_length_b 13.625
_cell_length_c 5.824
_cell_volume 360.409
_citation_journal_id_ASTM INOCAJ
_cod_data_source_file McDonald_INOCAJ_1980_615.cif
_cod_data_source_block H1O4P1Sn1
_cod_original_cell_volume 360.4087
_cod_original_formula_sum 'H1 O4 P1 Sn1'
_cod_database_code 4344335

loop_
_symmetry_equiv_pos_as_xyz
x,y,z
-x,y+1/2,-z+1/2
-x,-y,-z
x,-y-1/2,z-1/2

loop_
_atom_site_label
_atom_site_type_symbol
_atom_site_fract_x
_atom_site_fract_y
_atom_site_fract_z
_atom_site_occupancy
_atom_site_U_iso_or_equiv
P1 P+5 0.5719 0.1512 0.5635 1 0.0
O3 O-2 0.6839 0.0905 0.3766 1 0.0
O4 O-2 0.8046 0.2178 0.7003 1 0.0
O1 O-2 0.3005 0.2142 0.4562 1 0.0
O2 O-2 0.4803 0.0807 0.7548 1 0.0
Sn1 Sn+2 0.0511 0.1577 0.1095 1 0.0
